data_4079529
loop_
_publ_author_name
'Scherl, Peter'
'Kruckenberg, Achim'
'Mader, Steffen'
'Wadepohl, Hubert'
'Gade, Lutz H.'

_publ_section_title
;
 Ruthenium \h4-Trimethylenemethane Complexes Containing Tripodal
 Phosphanomethylamine Ligands
;
_journal_issue 19
_journal_name_full Organometallics
_journal_page_first 7024
_journal_paper_doi 10.1021/om300794h
_journal_volume 31
_journal_year 2012
_chemical_absolute_configuration ad
_chemical_formula_sum 'C29 H56 N P3 Ru'
_chemical_formula_weight 612.73
_chemical_properties_physical air-sensitive
_space_group_IT_number 19
_symmetry_cell_setting orthorhombic
_symmetry_Int_Tables_number 19
_symmetry_space_group_name_Hall 'P 2ac 2ab'
_symmetry_space_group_name_H-M 'P 21 21 21'
_atom_sites_solution_hydrogens geom
_atom_sites_solution_primary dual
_atom_sites_solution_secondary difmap
_audit_block_code ga_ps14
_audit_creation_date
;
'Mon Jan 16 11:33:41 2012'
;
_audit_creation_method
;
CrysAlisPro, Oxford Diffraction Ltd.,
Version 1.171.35.19 (release 27-10-2011 CrysAlis171 .NET)
(compiled Oct 27 2011,15:02:11)
;
_audit_update_record 'Mon Jan 16 11:44:00 CET 2012'
_cell_angle_alpha 90.00
_cell_angle_beta 90.00
_cell_angle_gamma 90.00
_cell_formula_units_Z 4
_cell_length_a 10.26670(3)
_cell_length_b 13.34070(5)
_cell_length_c 22.72424(6)
_cell_measurement_reflns_used 116314
_cell_measurement_temperature 114.99(10)
_cell_measurement_theta_max 71.8874
_cell_measurement_theta_min 3.8390
_cell_volume 3112.425(17)
_computing_cell_refinement
;
CrysAlisPro, Agilent Technologies,
Version 1.171.35.19 (release 27-10-2011 CrysAlis171 .NET)
(compiled Oct 27 2011,15:02:11)
;
_computing_data_collection
;
CrysAlisPro, Agilent Technologies,
Version 1.171.35.19 (release 27-10-2011 CrysAlis171 .NET)
(compiled Oct 27 2011,15:02:11)
;
_computing_data_reduction
;
CrysAlisPro, Agilent Technologies,
Version 1.171.35.19 (release 27-10-2011 CrysAlis171 .NET)
(compiled Oct 27 2011,15:02:11)
;
_computing_publication_material 'SHELXL-97 (Sheldrick, 1997)'
_computing_structure_refinement 'SHELXL-97 (Sheldrick, 1997)'
_computing_structure_solution 'SIR2011 (Giacovazzo et al., 2011)'
_diffrn_ambient_temperature 114.99(10)
_diffrn_detector 'CCD plate'
_diffrn_detector_area_resol_mean 15.9241
_diffrn_detector_type 'Agilent EOS'
_diffrn_measured_fraction_theta_full 0.999
_diffrn_measured_fraction_theta_max 0.999
_diffrn_measurement_details
;
  1 omega  -24.00   71.00   1.0000    1.5000
omega____ theta____ kappa____ phi______ frames
    -        0.0000   38.0000  120.0000 95

  2 omega  -27.00    0.00   1.0000    3.0000
omega____ theta____ kappa____ phi______ frames
    -      -30.0000  -78.0000  -33.0000 27

  3 omega  -57.00   -4.00   1.0000    3.0000
omega____ theta____ kappa____ phi______ frames
    -      -34.0000  -77.0000 -178.0000 53

  4 omega  -95.00  -62.00   1.0000    3.0000
omega____ theta____ kappa____ phi______ frames
    -      -34.0000  -77.0000 -178.0000 33

  5 omega    6.00   31.00   1.0000    3.0000
omega____ theta____ kappa____ phi______ frames
    -       38.0000   80.0000   -4.0000 25

  6 omega  -68.00   17.00   1.0000    3.0000
omega____ theta____ kappa____ phi______ frames
    -      -38.0000   79.0000  -19.0000 85

  7 omega   10.00   35.00   1.0000    3.0000
omega____ theta____ kappa____ phi______ frames
    -       42.0000   80.0000  120.0000 25

  8 omega   10.00   35.00   1.0000    3.0000
omega____ theta____ kappa____ phi______ frames
    -       42.0000   80.0000 -177.0000 25

  9 omega  -50.00   30.00   1.0000    3.0000
omega____ theta____ kappa____ phi______ frames
    -      -42.5000   25.0000 -120.0000 80

 10 omega  -69.00  -20.00   1.0000    3.0000
omega____ theta____ kappa____ phi______ frames
    -      -42.5000  -63.0000   60.0000 49

 11 omega  -31.00   28.00   1.0000    3.0000
omega____ theta____ kappa____ phi______ frames
    -      -42.5000   38.0000  -30.0000 59

 12 omega   14.00   39.00   1.0000    3.0000
omega____ theta____ kappa____ phi______ frames
    -       46.0000   80.0000 -145.0000 25

 13 omega   14.00   40.00   1.0000    3.0000
omega____ theta____ kappa____ phi______ frames
    -       46.0000   80.0000   51.0000 26

 14 omega   19.00   44.00   1.0000    3.0000
omega____ theta____ kappa____ phi______ frames
    -       50.0000   78.0000   -9.0000 25

 15 omega   18.00   43.00   1.0000    3.0000
omega____ theta____ kappa____ phi______ frames
    -       50.0000   80.0000 -101.0000 25

 16 omega   19.00   44.00   1.0000    3.0000
omega____ theta____ kappa____ phi______ frames
    -       50.0000   79.0000    0.0000 25

 17 omega   19.00   44.00   1.0000    3.0000
omega____ theta____ kappa____ phi______ frames
    -       50.0000   79.0000  177.0000 25

 18 omega   23.00   48.00   1.0000    3.0000
omega____ theta____ kappa____ phi______ frames
    -       54.0000   78.0000   64.0000 25

 19 omega   60.00  124.00   1.0000    3.0000
omega____ theta____ kappa____ phi______ frames
    -       54.0000   77.0000   39.0000 64

 20 omega   23.00   48.00   1.0000    3.0000
omega____ theta____ kappa____ phi______ frames
    -       54.0000   78.0000  105.0000 25

 21 omega   23.00   48.00   1.0000    3.0000
omega____ theta____ kappa____ phi______ frames
    -       54.0000   78.0000 -135.0000 25

 22 omega   25.00   51.00   1.0000    3.0000
omega____ theta____ kappa____ phi______ frames
    -       54.0000   77.0000   39.0000 26

 23 omega   30.00  108.00   1.0000    3.0000
omega____ theta____ kappa____ phi______ frames
    -       58.0000   76.0000   98.0000 78

 24 omega   83.00  124.00   1.0000    3.0000
omega____ theta____ kappa____ phi______ frames
    -       58.0000   77.0000  171.0000 41

 25 omega   30.00   66.00   1.0000    3.0000
omega____ theta____ kappa____ phi______ frames
    -       58.0000   77.0000  -65.0000 36

 26 omega   28.00   70.00   1.0000    3.0000
omega____ theta____ kappa____ phi______ frames
    -       58.0000   77.0000  171.0000 42

 27 omega   28.00   54.00   1.0000    3.0000
omega____ theta____ kappa____ phi______ frames
    -       58.0000   77.0000  -88.0000 26

 28 omega   76.00  124.00   1.0000    3.0000
omega____ theta____ kappa____ phi______ frames
    -       58.0000   77.0000  -88.0000 48

 29 omega   28.00   95.00   1.0000    3.0000
omega____ theta____ kappa____ phi______ frames
    -       58.0000   77.0000  -17.0000 67

 30 omega   28.00  123.00   1.0000    3.0000
omega____ theta____ kappa____ phi______ frames
    -       58.0000   77.0000 -141.0000 95

 31 omega   77.00  125.00   1.0000    3.0000
omega____ theta____ kappa____ phi______ frames
    -       58.0000   70.0000  153.0000 48

 32 omega   32.00   57.00   1.0000    3.0000
omega____ theta____ kappa____ phi______ frames
    -       58.0000   70.0000  153.0000 25

 33 omega   94.00  127.00   1.0000    3.0000
omega____ theta____ kappa____ phi______ frames
    -       58.0000   77.0000  -65.0000 33

 34 omega   -1.00   25.00   1.0000    3.0000
omega____ theta____ kappa____ phi______ frames
    -       70.0000  -80.0000   90.0000 26

 35 omega   -1.00  101.00   1.0000    3.0000
omega____ theta____ kappa____ phi______ frames
    -       70.0000  -79.0000   46.0000 102

 36 omega   73.00   99.00   1.0000    3.0000
omega____ theta____ kappa____ phi______ frames
    -       70.0000  -80.0000   90.0000 26

 37 omega   35.00   87.00   1.0000    3.0000
omega____ theta____ kappa____ phi______ frames
    -       78.0000  -80.0000  168.0000 52

 38 omega    8.00  104.00   1.0000    3.0000
omega____ theta____ kappa____ phi______ frames
    -       78.0000  -79.0000 -112.0000 96

 39 omega   88.00  177.00   1.0000    6.0000
omega____ theta____ kappa____ phi______ frames
    -      110.2342   63.0000 -120.0000 89

 40 omega   87.00  113.00   1.0000    6.0000
omega____ theta____ kappa____ phi______ frames
    -      110.2342   38.0000   60.0000 26

 41 omega  121.00  175.00   1.0000    6.0000
omega____ theta____ kappa____ phi______ frames
    -      110.2342   77.0000  150.0000 54

 42 omega   80.00  106.00   1.0000    6.0000
omega____ theta____ kappa____ phi______ frames
    -      110.2342   77.0000  150.0000 26

 43 omega   80.00  106.00   1.0000    6.0000
omega____ theta____ kappa____ phi______ frames
    -      110.2342   77.0000  120.0000 26

 44 omega   80.00  106.00   1.0000    6.0000
omega____ theta____ kappa____ phi______ frames
    -      110.2342   77.0000  -30.0000 26

 45 omega   80.00  105.00   1.0000    6.0000
omega____ theta____ kappa____ phi______ frames
    -      110.2342   77.0000    0.0000 25

 46 omega   80.00  105.00   1.0000    6.0000
omega____ theta____ kappa____ phi______ frames
    -      110.2342   77.0000   30.0000 25

 47 omega  118.00  178.00   1.0000    6.0000
omega____ theta____ kappa____ phi______ frames
    -      110.2342   77.0000   90.0000 60

 48 omega   80.00  106.00   1.0000    6.0000
omega____ theta____ kappa____ phi______ frames
    -      110.2342   77.0000   90.0000 26

 49 omega   88.00  151.00   1.0000    6.0000
omega____ theta____ kappa____ phi______ frames
    -      110.2342   63.0000  150.0000 63

 50 omega  119.00  176.00   1.0000    6.0000
omega____ theta____ kappa____ phi______ frames
    -      110.2342   77.0000 -180.0000 57

 51 omega   80.00  106.00   1.0000    6.0000
omega____ theta____ kappa____ phi______ frames
    -      110.2342   77.0000 -180.0000 26

 52 omega  153.00  178.00   1.0000    6.0000
omega____ theta____ kappa____ phi______ frames
    -      110.2342   77.0000 -120.0000 25

 53 omega   80.00  106.00   1.0000    6.0000
omega____ theta____ kappa____ phi______ frames
    -      110.2342   77.0000 -120.0000 26

 54 omega  123.00  172.00   1.0000    6.0000
omega____ theta____ kappa____ phi______ frames
    -      110.2342   77.0000    0.0000 49

 55 omega   80.00  178.00   1.0000    6.0000
omega____ theta____ kappa____ phi______ frames
    -      110.2342   77.0000   60.0000 98

 56 omega   80.00  178.00   1.0000    6.0000
omega____ theta____ kappa____ phi______ frames
    -      110.2342   77.0000  -90.0000 98

 57 omega  124.00  178.00   1.0000    6.0000
omega____ theta____ kappa____ phi______ frames
    -      110.2342   77.0000 -150.0000 54

 58 omega   80.00  106.00   1.0000    6.0000
omega____ theta____ kappa____ phi______ frames
    -      110.2342   77.0000 -150.0000 26

 59 omega   80.00  106.00   1.0000    6.0000
omega____ theta____ kappa____ phi______ frames
    -      110.2342   77.0000  -60.0000 26

 60 omega   91.00  117.00   1.0000    6.0000
omega____ theta____ kappa____ phi______ frames
    -      110.2342   50.0000 -150.0000 26

 61 omega   41.00  105.00   1.0000    6.0000
omega____ theta____ kappa____ phi______ frames
    -      110.2342  -80.0000    3.0000 64

 62 omega   88.00  178.00   1.0000    6.0000
omega____ theta____ kappa____ phi______ frames
    -      110.2342   63.0000  -30.0000 90

 63 omega   78.00  140.00   1.0000    6.0000
omega____ theta____ kappa____ phi______ frames
    -      110.2342  -79.0000  123.0000 62

 64 omega   88.00  118.00   1.0000    6.0000
omega____ theta____ kappa____ phi______ frames
    -      110.2342   63.0000    0.0000 30

 65 omega   42.00   67.00   1.0000    6.0000
omega____ theta____ kappa____ phi______ frames
    -      110.2342  -79.0000  123.0000 25

 66 omega   73.00  100.00   1.0000    6.0000
omega____ theta____ kappa____ phi______ frames
    -      110.2342  -78.0000  -63.0000 27

 67 omega   94.00  120.00   1.0000    6.0000
omega____ theta____ kappa____ phi______ frames
    -      110.2342   50.0000  -60.0000 26

 68 omega   72.00  130.00   1.0000    6.0000
omega____ theta____ kappa____ phi______ frames
    -      110.2342  -80.0000 -103.0000 58

 69 omega   93.00  119.00   1.0000    6.0000
omega____ theta____ kappa____ phi______ frames
    -      110.2342   50.0000  -90.0000 26

 70 omega   57.00  120.00   1.0000    6.0000
omega____ theta____ kappa____ phi______ frames
    -      110.2342  -77.0000 -180.0000 63

 71 omega   40.00   66.00   1.0000    6.0000
omega____ theta____ kappa____ phi______ frames
    -      110.2342  -80.0000 -103.0000 26

 72 omega   90.00  115.00   1.0000    6.0000
omega____ theta____ kappa____ phi______ frames
    -      110.2342   50.0000    0.0000 25

 73 omega   92.00  178.00   1.0000    6.0000
omega____ theta____ kappa____ phi______ frames
    -      110.2342   50.0000   30.0000 86

 74 omega   95.00  121.00   1.0000    6.0000
omega____ theta____ kappa____ phi______ frames
    -      110.2342   50.0000   60.0000 26

 75 omega   48.00  142.00   1.0000    6.0000
omega____ theta____ kappa____ phi______ frames
    -      110.2342  -80.0000   60.0000 94

 76 omega   88.00  129.00   1.0000    6.0000
omega____ theta____ kappa____ phi______ frames
    -      110.2342   63.0000   90.0000 41

 77 omega   88.00  116.00   1.0000    6.0000
omega____ theta____ kappa____ phi______ frames
    -      110.2342   63.0000  120.0000 28

 78 omega  119.00  177.00   1.0000    6.0000
omega____ theta____ kappa____ phi______ frames
    -      110.2342   63.0000  120.0000 58

 79 omega   85.00  111.00   1.0000    6.0000
omega____ theta____ kappa____ phi______ frames
    -      110.2342   38.0000 -150.0000 26

 80 omega   85.00  110.00   1.0000    6.0000
omega____ theta____ kappa____ phi______ frames
    -      110.2342   38.0000  -60.0000 25

 81 omega   85.00  124.00   1.0000    6.0000
omega____ theta____ kappa____ phi______ frames
    -      110.2342   38.0000 -120.0000 39

 82 omega   88.00  174.00   1.0000    6.0000
omega____ theta____ kappa____ phi______ frames
    -      110.2342   63.0000  -60.0000 86

 83 omega  -69.00   21.00   1.0000    1.5000
omega____ theta____ kappa____ phi______ frames
    -        0.0000  -57.0000 -150.0000 90

 84 phi    240.00  360.00   1.0000    1.5000
omega____ theta____ kappa____ phi______ frames
 -40.0000    0.0000    0.0000     -     120

 85 omega    6.00   46.00   1.0000    3.0000
omega____ theta____ kappa____ phi______ frames
    -       38.0000   80.0000  -87.0000 40

 86 omega   10.00   46.00   1.0000    3.0000
omega____ theta____ kappa____ phi______ frames
    -       42.0000   80.0000 -177.0000 36

 87 omega -110.00  -20.00   1.0000    3.0000
omega____ theta____ kappa____ phi______ frames
    -      -42.5000  -63.0000   60.0000 90

 88 omega  -50.00   30.00   1.0000    3.0000
omega____ theta____ kappa____ phi______ frames
    -      -42.5000   38.0000   30.0000 80

 89 omega -111.00  -21.00   1.0000    3.0000
omega____ theta____ kappa____ phi______ frames
    -      -42.5000  -57.0000   30.0000 90

 90 omega  -50.00   30.00   1.0000    3.0000
omega____ theta____ kappa____ phi______ frames
    -      -42.5000   38.0000  -60.0000 80

 91 omega  -50.00   30.00   1.0000    3.0000
omega____ theta____ kappa____ phi______ frames
    -      -42.5000   38.0000 -180.0000 80

 92 omega   14.00   46.00   1.0000    3.0000
omega____ theta____ kappa____ phi______ frames
    -       46.0000   80.0000 -145.0000 32

 93 omega   15.00   47.00   1.0000    3.0000
omega____ theta____ kappa____ phi______ frames
    -       46.0000   79.0000  -11.0000 32

 94 omega   14.00   46.00   1.0000    3.0000
omega____ theta____ kappa____ phi______ frames
    -       46.0000   80.0000   51.0000 32

 95 omega   16.00  116.00   1.0000    3.0000
omega____ theta____ kappa____ phi______ frames
    -       46.0000   77.0000  -49.0000 100

 96 omega   19.00   47.00   1.0000    3.0000
omega____ theta____ kappa____ phi______ frames
    -       50.0000   79.0000  177.0000 28

 97 omega   19.00   49.00   1.0000    3.0000
omega____ theta____ kappa____ phi______ frames
    -       50.0000   78.0000   86.0000 30

 98 omega   19.00   47.00   1.0000    3.0000
omega____ theta____ kappa____ phi______ frames
    -       50.0000   79.0000    0.0000 28

 99 omega   18.00   46.00   1.0000    3.0000
omega____ theta____ kappa____ phi______ frames
    -       50.0000   80.0000  103.0000 28

100 omega   25.00  124.00   1.0000    3.0000
omega____ theta____ kappa____ phi______ frames
    -       54.0000   75.0000 -166.0000 99

101 omega   23.00   49.00   1.0000    3.0000
omega____ theta____ kappa____ phi______ frames
    -       54.0000   78.0000 -135.0000 26

102 omega   23.00   49.00   1.0000    3.0000
omega____ theta____ kappa____ phi______ frames
    -       54.0000   78.0000   64.0000 26

103 omega   24.00  124.00   1.0000    3.0000
omega____ theta____ kappa____ phi______ frames
    -       54.0000   77.0000  124.0000 100

104 omega   24.00  124.00   1.0000    3.0000
omega____ theta____ kappa____ phi______ frames
    -       54.0000   77.0000   39.0000 100

105 omega   23.00   49.00   1.0000    3.0000
omega____ theta____ kappa____ phi______ frames
    -       54.0000   78.0000  105.0000 26

106 omega   34.00  124.00   1.0000    3.0000
omega____ theta____ kappa____ phi______ frames
    -       55.1171   57.0000   60.0000 90

107 omega   28.00  128.00   1.0000    3.0000
omega____ theta____ kappa____ phi______ frames
    -       58.0000   77.0000  -65.0000 100

108 omega   29.00  128.00   1.0000    3.0000
omega____ theta____ kappa____ phi______ frames
    -       58.0000   76.0000   98.0000 99

109 omega   32.00  127.00   1.0000    3.0000
omega____ theta____ kappa____ phi______ frames
    -       58.0000   70.0000  153.0000 95

110 omega   28.00  128.00   1.0000    3.0000
omega____ theta____ kappa____ phi______ frames
    -       58.0000   77.0000  171.0000 100

111 omega   28.00  128.00   1.0000    3.0000
omega____ theta____ kappa____ phi______ frames
    -       58.0000   77.0000  -17.0000 100

112 omega   28.00  128.00   1.0000    3.0000
omega____ theta____ kappa____ phi______ frames
    -       58.0000   77.0000 -141.0000 100

113 omega   30.00  127.00   1.0000    3.0000
omega____ theta____ kappa____ phi______ frames
    -       58.0000   73.0000 -119.0000 97

114 omega   -5.00   98.00   1.0000    3.0000
omega____ theta____ kappa____ phi______ frames
    -       66.0000  -80.0000 -107.0000 103

115 omega    7.00  110.00   1.0000    3.0000
omega____ theta____ kappa____ phi______ frames
    -       78.0000  -80.0000   90.0000 103

116 omega    7.00  110.00   1.0000    3.0000
omega____ theta____ kappa____ phi______ frames
    -       78.0000  -80.0000  168.0000 103

117 omega   11.00  114.00   1.0000    3.0000
omega____ theta____ kappa____ phi______ frames
    -       82.0000  -80.0000  -89.0000 103

118 omega   11.00  113.00   1.0000    3.0000
omega____ theta____ kappa____ phi______ frames
    -       82.0000  -79.0000  -15.0000 102

119 omega   80.00  178.00   1.0000    6.0000
omega____ theta____ kappa____ phi______ frames
    -      110.2342   77.0000   30.0000 98

120 omega   80.00  178.00   1.0000    6.0000
omega____ theta____ kappa____ phi______ frames
    -      110.2342   77.0000 -150.0000 98

121 omega   85.00  178.00   1.0000    6.0000
omega____ theta____ kappa____ phi______ frames
    -      110.2342   38.0000   30.0000 93

122 omega   80.00  178.00   1.0000    6.0000
omega____ theta____ kappa____ phi______ frames
    -      110.2342   77.0000  -90.0000 98

123 omega   80.00  178.00   1.0000    6.0000
omega____ theta____ kappa____ phi______ frames
    -      110.2342   77.0000 -120.0000 98

124 omega   80.00  178.00   1.0000    6.0000
omega____ theta____ kappa____ phi______ frames
    -      110.2342   77.0000 -180.0000 98

125 omega   88.00  178.00   1.0000    6.0000
omega____ theta____ kappa____ phi______ frames
    -      110.2342   50.0000 -120.0000 90

126 omega   88.00  178.00   1.0000    6.0000
omega____ theta____ kappa____ phi______ frames
    -      110.2342   63.0000   60.0000 90

127 omega   40.00  140.00   1.0000    6.0000
omega____ theta____ kappa____ phi______ frames
    -      110.2342  -77.0000   90.0000 100

128 omega   88.00  178.00   1.0000    6.0000
omega____ theta____ kappa____ phi______ frames
    -      110.2342   50.0000  150.0000 90

129 omega   38.00   93.00   1.0000    6.0000
omega____ theta____ kappa____ phi______ frames
    -      110.2342  -38.0000 -150.0000 55

130 omega   88.00  178.00   1.0000    6.0000
omega____ theta____ kappa____ phi______ frames
    -      110.2342   63.0000  -90.0000 90

131 omega   88.00  178.00   1.0000    6.0000
omega____ theta____ kappa____ phi______ frames
    -      110.2342   63.0000 -150.0000 90

132 omega   88.00  178.00   1.0000    6.0000
omega____ theta____ kappa____ phi______ frames
    -      110.2342   50.0000 -180.0000 90

133 omega   88.00  178.00   1.0000    6.0000
omega____ theta____ kappa____ phi______ frames
    -      110.2342   63.0000  -60.0000 90

134 omega   76.00  178.00   1.0000    6.0000
omega____ theta____ kappa____ phi______ frames
    -      110.2342   25.0000   60.0000 102

135 omega   40.00  140.00   1.0000    6.0000
omega____ theta____ kappa____ phi______ frames
    -      110.2342  -77.0000 -120.0000 100

136 omega   88.00  178.00   1.0000    6.0000
omega____ theta____ kappa____ phi______ frames
    -      110.2342   50.0000  -30.0000 90

137 omega   85.00  178.00   1.0000    6.0000
omega____ theta____ kappa____ phi______ frames
    -      110.2342   38.0000  120.0000 93

138 omega   39.00  142.00   1.0000    6.0000
omega____ theta____ kappa____ phi______ frames
    -      110.2342  -80.0000   18.0000 103

139 omega   37.00   94.00   1.0000    6.0000
omega____ theta____ kappa____ phi______ frames
    -      110.2342  -25.0000   60.0000 57

140 omega   85.00  178.00   1.0000    6.0000
omega____ theta____ kappa____ phi______ frames
    -      110.2342   38.0000 -180.0000 93

141 omega   37.00   94.00   1.0000    6.0000
omega____ theta____ kappa____ phi______ frames
    -      110.2342  -25.0000  -90.0000 57

142 omega   40.00  141.00   1.0000    6.0000
omega____ theta____ kappa____ phi______ frames
    -      110.2342  -79.0000  140.0000 101

143 omega   88.00  178.00   1.0000    6.0000
omega____ theta____ kappa____ phi______ frames
    -      110.2342   50.0000  120.0000 90

144 omega   80.00  178.00   1.0000    6.0000
omega____ theta____ kappa____ phi______ frames
    -      110.2342   77.0000   90.0000 98

145 omega   37.00   94.00   1.0000    6.0000
omega____ theta____ kappa____ phi______ frames
    -      110.2342  -25.0000  150.0000 57

146 omega   37.00   94.00   1.0000    6.0000
omega____ theta____ kappa____ phi______ frames
    -      110.2342  -25.0000  -30.0000 57

147 omega   88.00  178.00   1.0000    6.0000
omega____ theta____ kappa____ phi______ frames
    -      110.2342   63.0000 -180.0000 90

148 omega   40.00  141.00   1.0000    6.0000
omega____ theta____ kappa____ phi______ frames
    -      110.2342  -79.0000  -20.0000 101

149 omega   85.00  178.00   1.0000    6.0000
omega____ theta____ kappa____ phi______ frames
    -      110.2342   38.0000    0.0000 93

150 omega   85.00  178.00   1.0000    6.0000
omega____ theta____ kappa____ phi______ frames
    -      110.2342   38.0000  -90.0000 93

151 omega   88.00  178.00   1.0000    6.0000
omega____ theta____ kappa____ phi______ frames
    -      110.2342   63.0000   90.0000 90

152 omega   40.00  140.00   1.0000    6.0000
omega____ theta____ kappa____ phi______ frames
    -      110.2342  -77.0000 -180.0000 100

153 omega   85.00  178.00   1.0000    6.0000
omega____ theta____ kappa____ phi______ frames
    -      110.2342   38.0000  150.0000 93

154 omega   85.00  178.00   1.0000    6.0000
omega____ theta____ kappa____ phi______ frames
    -      110.2342   38.0000  -30.0000 93

155 omega   88.00  178.00   1.0000    6.0000
omega____ theta____ kappa____ phi______ frames
    -      110.2342   63.0000   30.0000 90

156 omega   88.00  178.00   1.0000    6.0000
omega____ theta____ kappa____ phi______ frames
    -      110.2342   50.0000   90.0000 90

157 omega   88.00  178.00   1.0000    6.0000
omega____ theta____ kappa____ phi______ frames
    -      110.2342   50.0000   30.0000 90

158 omega   85.00  178.00   1.0000    6.0000
omega____ theta____ kappa____ phi______ frames
    -      110.2342   38.0000   90.0000 93

159 omega   80.00  178.00   1.0000    6.0000
omega____ theta____ kappa____ phi______ frames
    -      110.2342   77.0000  -60.0000 98

160 omega   88.00  178.00   1.0000    6.0000
omega____ theta____ kappa____ phi______ frames
    -      110.2342   50.0000    0.0000 90

161 omega  -68.00   22.00   1.0000    1.5000
omega____ theta____ kappa____ phi______ frames
    -        0.0000  -63.0000 -148.0000 90

162 omega  -21.00   47.00   1.0000    1.5000
omega____ theta____ kappa____ phi______ frames
    -       10.0000   79.0000  116.0000 68

163 omega -115.00   30.00   1.0000    3.0000
omega____ theta____ kappa____ phi______ frames
    -      -42.5000    0.0000    0.0000 145

164 omega -113.00  -12.00   1.0000    3.0000
omega____ theta____ kappa____ phi______ frames
    -      -42.5000  -77.0000 -180.0000 101

165 omega -115.00   23.00   1.0000    3.0000
omega____ theta____ kappa____ phi______ frames
    -      -42.5000    0.0000  120.0000 138

166 omega  -18.00  128.00   1.0000    3.0000
omega____ theta____ kappa____ phi______ frames
    -       55.1171    0.0000    0.0000 146

167 omega  -18.00  128.00   1.0000    3.0000
omega____ theta____ kappa____ phi______ frames
    -       55.1171    0.0000  240.0000 146

168 omega  -18.00  128.00   1.0000    3.0000
omega____ theta____ kappa____ phi______ frames
    -       55.1171    0.0000    0.0000 146

169 omega  -18.00  128.00   1.0000    3.0000
omega____ theta____ kappa____ phi______ frames
    -       55.1171    0.0000  240.0000 146

170 omega  -18.00  128.00   1.0000    3.0000
omega____ theta____ kappa____ phi______ frames
    -       55.1171    0.0000  120.0000 146

171 omega  -18.00  128.00   1.0000    3.0000
omega____ theta____ kappa____ phi______ frames
    -       55.1171    0.0000  120.0000 146

172 omega   28.00  128.00   1.0000    3.0000
omega____ theta____ kappa____ phi______ frames
    -       58.0000   77.0000  -88.0000 100

173 omega   -5.00   98.00   1.0000    3.0000
omega____ theta____ kappa____ phi______ frames
    -       66.0000  -80.0000  -68.0000 103

174 omega   -1.00  102.00   1.0000    3.0000
omega____ theta____ kappa____ phi______ frames
    -       70.0000  -80.0000   90.0000 103

;
_diffrn_measurement_device '\k-geometry diffractometer'
_diffrn_measurement_device_type 'Agilent SuperNova, Dual, Cu at zero, Eos'
_diffrn_measurement_method '\w and \p scans'
_diffrn_measurement_specimen_support 'polyimid foil'
_diffrn_orient_matrix_UB_11 0.0069562000
_diffrn_orient_matrix_UB_12 0.0052591000
_diffrn_orient_matrix_UB_13 -0.0676748000
_diffrn_orient_matrix_UB_21 -0.1406514000
_diffrn_orient_matrix_UB_22 -0.0395304000
_diffrn_orient_matrix_UB_23 -0.0039876000
_diffrn_orient_matrix_UB_31 -0.0517002000
_diffrn_orient_matrix_UB_32 0.1083673000
_diffrn_orient_matrix_UB_33 0.0017942000
_diffrn_radiation_monochromator mirror
_diffrn_radiation_probe x-ray
_diffrn_radiation_type 'Cu K\a'
_diffrn_radiation_wavelength 1.5418
_diffrn_reflns_av_R_equivalents 0.0624
_diffrn_reflns_av_sigmaI/netI 0.0729
_diffrn_reflns_limit_h_max 12
_diffrn_reflns_limit_h_min -12
_diffrn_reflns_limit_k_max 16
_diffrn_reflns_limit_k_min -15
_diffrn_reflns_limit_l_max 27
_diffrn_reflns_limit_l_min -27
_diffrn_reflns_number 169021
_diffrn_reflns_theta_full 66.97
_diffrn_reflns_theta_max 71.8874
_diffrn_reflns_theta_min 3.8390
_diffrn_source 'Agilent SuperNova (Cu) X-ray Source'
_exptl_absorpt_coefficient_mu 5.649
_exptl_absorpt_correction_T_max 0.943
_exptl_absorpt_correction_T_min 0.927
_exptl_absorpt_correction_type analytical
_exptl_absorpt_process_details
;
CrysAlisPro, Agilent Technologies,
Version 1.171.35.19 (release 27-10-2011 CrysAlis171 .NET)
(compiled Oct 27 2011,15:02:11)
Analytical numeric absorption correction using a multifaceted crystal
            model based on expressions derived by R.C. Clark & J.S. Reid.
(Clark, R. C. & Reid, J. S. (1995). Acta Cryst. A51, 887-897)
;
_exptl_crystal_colour colourless
_exptl_crystal_density_diffrn 1.308
_exptl_crystal_density_method 'not measured'
_exptl_crystal_description irregular
_exptl_crystal_F_000 1304
_exptl_crystal_size_max 0.1423
_exptl_crystal_size_mid 0.1204
_exptl_crystal_size_min 0.1147
_refine_diff_density_max 0.239
_refine_diff_density_min -0.356
_refine_diff_density_rms 0.039
_refine_ls_abs_structure_details 'Flack H D (1983), Acta Cryst. A39, 876-881'
_refine_ls_abs_structure_Flack -0.015(3)
_refine_ls_extinction_method none
_refine_ls_goodness_of_fit_ref 1.063
_refine_ls_hydrogen_treatment mixed
_refine_ls_matrix_type full
_refine_ls_number_parameters 339
_refine_ls_number_reflns 6117
_refine_ls_number_restraints 0
_refine_ls_restrained_S_all 1.063
_refine_ls_R_factor_all 0.0132
_refine_ls_R_factor_gt 0.0132
_refine_ls_shift/su_max 0.006
_refine_ls_shift/su_mean 0.000
_refine_ls_structure_factor_coef Fsqd
_refine_ls_weighting_details 'calc w=1/[\s^2^(Fo^2^)+(0.0175P)^2^+0.7866P] where P=(Fo^2^+2Fc^2^)/3'
_refine_ls_weighting_scheme calc
_refine_ls_wR_factor_gt 0.0338
_refine_ls_wR_factor_ref 0.0338
_reflns_number_gt 6104
_reflns_number_total 6117
_reflns_threshold_expression >2sigma(I)
_cod_data_source_file om300794h_si_002.cif
_cod_data_source_block compound_5
_cod_original_cell_volume 3112.423(17)
_cod_database_code 4079529
_audit_block_refno 1415
_audit_block_usercomment PS315
_cell_oxdiff_length_a 10.26948(10)
_cell_oxdiff_length_b 13.34143(15)
_cell_oxdiff_length_c 22.7168(2)
_cell_oxdiff_angle_alpha 89.9719(8)
_cell_oxdiff_angle_beta 89.9850(8)
_cell_oxdiff_angle_gamma 89.9801(9)
_cell_oxdiff_volume 3112.42(5)
_cell_oxdiff_measurement_reflns_used 116314
_reflns_odcompleteness_completeness 99.94
_reflns_odcompleteness_theta 66.97
_reflns_odcompleteness_iscentric 1

loop_
_symmetry_equiv_pos_as_xyz
'x, y, z'
'-x+1/2, -y, z+1/2'
'x+1/2, -y+1/2, -z'
'-x, y+1/2, -z+1/2'

loop_
_atom_site_label
_atom_site_type_symbol
_atom_site_fract_x
_atom_site_fract_y
_atom_site_fract_z
_atom_site_U_iso_or_equiv
_atom_site_adp_type
_atom_site_occupancy
_atom_site_symmetry_multiplicity
_atom_site_calc_flag
_atom_site_refinement_flags
Ru Ru 0.132593(9) 0.101554(8) 0.673844(4) 0.01370(3) Uani 1 1 d .
P1 P 0.32418(3) 0.19129(3) 0.679423(14) 0.01534(7) Uani 1 1 d .
P2 P 0.11775(3) 0.10480(3) 0.775905(12) 0.01436(6) Uani 1 1 d .
P3 P 0.36570(3) 0.24696(3) 0.917220(13) 0.01583(6) Uani 1 1 d .
N N 0.30985(11) 0.24422(9) 0.79979(5) 0.0144(2) Uani 1 1 d .
C1 C 0.34023(13) 0.28232(10) 0.74094(5) 0.0170(3) Uani 1 1 d .
H1A H 0.4308 0.3078 0.7412 0.020 Uiso 1 1 calc R
H1B H 0.2823 0.3400 0.7328 0.020 Uiso 1 1 calc R
C2 C 0.16959(12) 0.22703(10) 0.80744(6) 0.0154(3) Uani 1 1 d .
H2A H 0.1207 0.2817 0.7880 0.018 Uiso 1 1 calc R
H2B H 0.1482 0.2285 0.8499 0.018 Uiso 1 1 calc R
C3 C 0.35601(14) 0.31441(10) 0.84546(5) 0.0170(3) Uani 1 1 d .
H3A H 0.2951 0.3717 0.8487 0.020 Uiso 1 1 calc R
H3B H 0.4429 0.3407 0.8346 0.020 Uiso 1 1 calc R
C4 C 0.48590(13) 0.12610(11) 0.67887(7) 0.0218(3) Uani 1 1 d .
H4 H 0.4734 0.0619 0.6569 0.026 Uiso 1 1 calc R
C5 C 0.57815(15) 0.19013(14) 0.64225(8) 0.0309(4) Uani 1 1 d .
H5A H 0.6490 0.1482 0.6259 0.037 Uiso 1 1 calc R
H5B H 0.6175 0.2432 0.6670 0.037 Uiso 1 1 calc R
C6 C 0.49890(17) 0.23686(14) 0.59254(7) 0.0323(4) Uani 1 1 d .
H6A H 0.4755 0.1852 0.5631 0.039 Uiso 1 1 calc R
H6B H 0.5502 0.2898 0.5727 0.039 Uiso 1 1 calc R
C7 C 0.37571(17) 0.28170(11) 0.61984(6) 0.0241(3) Uani 1 1 d .
H7 H 0.4034 0.3445 0.6403 0.029 Uiso 1 1 calc R
C8 C 0.54140(15) 0.09847(17) 0.73901(7) 0.0350(4) Uani 1 1 d .
H8A H 0.5599 0.1597 0.7613 0.053 Uiso 1 1 calc R
H8B H 0.6220 0.0602 0.7338 0.053 Uiso 1 1 calc R
H8C H 0.4779 0.0578 0.7606 0.053 Uiso 1 1 calc R
C9 C 0.27376(18) 0.31276(14) 0.57446(7) 0.0332(4) Uani 1 1 d .
H9A H 0.2386 0.2529 0.5552 0.050 Uiso 1 1 calc R
H9B H 0.3142 0.3563 0.5449 0.050 Uiso 1 1 calc R
H9C H 0.2031 0.3490 0.5941 0.050 Uiso 1 1 calc R
C10 C 0.21190(15) 0.02418(11) 0.82879(7) 0.0246(3) Uani 1 1 d .
H10 H 0.2824 0.0672 0.8457 0.029 Uiso 1 1 calc R
C11 C 0.1196(2) -0.00290(14) 0.88009(7) 0.0392(4) Uani 1 1 d .
H11A H 0.0902 -0.0732 0.8758 0.047 Uiso 1 1 calc R
H11B H 0.1671 0.0029 0.9178 0.047 Uiso 1 1 calc R
C12 C 0.00267(18) 0.06574(15) 0.88092(7) 0.0353(4) Uani 1 1 d .
H12A H 0.0250 0.1293 0.9010 0.042 Uiso 1 1 calc R
H12B H -0.0698 0.0337 0.9026 0.042 Uiso 1 1 calc R
C13 C -0.03880(14) 0.08683(13) 0.81714(6) 0.0266(3) Uani 1 1 d .
H13 H -0.0809 0.0246 0.8016 0.032 Uiso 1 1 calc R
C14 C 0.2768(2) -0.06969(13) 0.80569(8) 0.0403(5) Uani 1 1 d .
H14A H 0.2101 -0.1172 0.7925 0.060 Uiso 1 1 calc R
H14B H 0.3288 -0.1004 0.8371 0.060 Uiso 1 1 calc R
H14C H 0.3337 -0.0523 0.7726 0.060 Uiso 1 1 calc R
C15 C -0.13919(17) 0.17040(15) 0.81434(7) 0.0367(4) Uani 1 1 d .
H15A H -0.1021 0.2318 0.8310 0.055 Uiso 1 1 calc R
H15B H -0.2165 0.1510 0.8369 0.055 Uiso 1 1 calc R
H15C H -0.1637 0.1823 0.7732 0.055 Uiso 1 1 calc R
C16 C 0.53036(14) 0.18690(13) 0.90905(6) 0.0237(3) Uani 1 1 d .
H16 H 0.5637 0.2029 0.8688 0.028 Uiso 1 1 calc R
C17 C 0.61872(15) 0.23960(13) 0.95391(6) 0.0291(3) Uani 1 1 d .
H17A H 0.6113 0.2065 0.9928 0.035 Uiso 1 1 calc R
H17B H 0.7107 0.2358 0.9410 0.035 Uiso 1 1 calc R
C18 C 0.57632(15) 0.34844(13) 0.95851(7) 0.0273(3) Uani 1 1 d .
H18A H 0.5999 0.3854 0.9223 0.033 Uiso 1 1 calc R
H18B H 0.6193 0.3812 0.9924 0.033 Uiso 1 1 calc R
C19 C 0.42871(14) 0.34795(11) 0.96682(6) 0.0194(3) Uani 1 1 d .
H19 H 0.4121 0.3252 1.0081 0.023 Uiso 1 1 calc R
C20 C 0.53109(18) 0.07347(13) 0.91607(8) 0.0356(4) Uani 1 1 d .
H20A H 0.4903 0.0554 0.9536 0.053 Uiso 1 1 calc R
H20B H 0.6211 0.0491 0.9155 0.053 Uiso 1 1 calc R
H20C H 0.4823 0.0428 0.8837 0.053 Uiso 1 1 calc R
C21 C 0.36377(19) 0.45039(12) 0.96044(6) 0.0291(3) Uani 1 1 d .
H21A H 0.3815 0.4773 0.9211 0.044 Uiso 1 1 calc R
H21B H 0.3986 0.4962 0.9902 0.044 Uiso 1 1 calc R
H21C H 0.2695 0.4433 0.9659 0.044 Uiso 1 1 calc R
C22 C -0.04533(14) 0.16713(13) 0.64008(7) 0.0248(3) Uani 1 1 d .
C23 C 0.01620(14) 0.24146(12) 0.67509(7) 0.0241(3) Uani 1 1 d .
H23A H -0.0135(18) 0.2506(15) 0.7133(9) 0.029 Uiso 1 1 d .
H23B H 0.0425(18) 0.3026(15) 0.6571(8) 0.029 Uiso 1 1 d .
C24 C -0.08265(13) 0.07612(12) 0.66782(7) 0.0242(3) Uani 1 1 d .
H24A H -0.1145(19) 0.0236(14) 0.6425(8) 0.029 Uiso 1 1 d .
H24B H -0.1218(18) 0.0764(13) 0.7082(8) 0.029 Uiso 1 1 d .
C25 C -0.06844(16) 0.18425(15) 0.57521(7) 0.0343(4) Uani 1 1 d .
H25A H -0.0002 0.2280 0.5595 0.051 Uiso 1 1 calc R
H25B H -0.1536 0.2160 0.5696 0.051 Uiso 1 1 calc R
H25C H -0.0665 0.1198 0.5545 0.051 Uiso 1 1 calc R
C26 C 0.16189(14) -0.02335(12) 0.61350(6) 0.0220(3) Uani 1 1 d .
C27 C 0.22522(14) -0.04803(11) 0.66698(7) 0.0210(3) Uani 1 1 d .
H27A H 0.3187(17) -0.0394(13) 0.6691(8) 0.025 Uiso 1 1 d .
H27B H 0.1918(17) -0.1056(14) 0.6887(7) 0.025 Uiso 1 1 d .
C28 C 0.20334(14) 0.06279(12) 0.58285(6) 0.0226(3) Uani 1 1 d .
H28A H 0.1575(18) 0.0803(13) 0.5473(8) 0.027 Uiso 1 1 d .
H28B H 0.2915(18) 0.0784(14) 0.5800(8) 0.027 Uiso 1 1 d .
C29 C 0.05229(16) -0.08732(13) 0.59018(7) 0.0286(3) Uani 1 1 d .
H29A H 0.0044 -0.1169 0.6232 0.043 Uiso 1 1 calc R
H29B H 0.0881 -0.1408 0.5655 0.043 Uiso 1 1 calc R
H29C H -0.0069 -0.0458 0.5667 0.043 Uiso 1 1 calc R

loop_
_atom_site_aniso_label
_atom_site_aniso_U_11
_atom_site_aniso_U_22
_atom_site_aniso_U_33
_atom_site_aniso_U_23
_atom_site_aniso_U_13
_atom_site_aniso_U_12
Ru 0.01014(4) 0.02055(5) 0.01040(4) -0.00341(4) -0.00060(4) 0.00073(4)
P1 0.01384(14) 0.02006(17) 0.01213(14) -0.00283(13) 0.00161(12) -0.00130(12)
P2 0.01298(14) 0.01863(16) 0.01146(13) -0.00184(12) -0.00094(11) -0.00144(14)
P3 0.01528(14) 0.01995(16) 0.01225(13) -0.00045(12) -0.00099(13) -0.00242(14)
N 0.0154(5) 0.0167(6) 0.0111(5) -0.0024(4) -0.0009(4) -0.0019(4)
C1 0.0191(7) 0.0187(7) 0.0133(6) -0.0005(5) 0.0017(5) -0.0030(5)
C2 0.0133(6) 0.0199(7) 0.0130(6) -0.0020(5) -0.0006(4) 0.0004(5)
C3 0.0198(6) 0.0181(6) 0.0132(5) -0.0022(5) -0.0018(5) -0.0017(6)
C4 0.0139(6) 0.0262(8) 0.0253(7) -0.0073(6) 0.0041(6) -0.0009(5)
C5 0.0180(7) 0.0376(9) 0.0370(9) -0.0080(8) 0.0094(6) -0.0079(7)
C6 0.0312(8) 0.0391(10) 0.0267(8) -0.0034(7) 0.0132(7) -0.0119(7)
C7 0.0311(8) 0.0254(8) 0.0158(6) 0.0002(5) 0.0042(6) -0.0071(7)
C8 0.0202(7) 0.0518(11) 0.0330(8) -0.0001(8) -0.0022(6) 0.0106(8)
C9 0.0434(9) 0.0377(9) 0.0185(7) 0.0085(7) 0.0018(7) -0.0033(8)
C10 0.0338(8) 0.0198(7) 0.0201(7) 0.0015(6) -0.0120(7) -0.0021(6)
C11 0.0628(12) 0.0347(9) 0.0200(7) 0.0093(6) -0.0090(8) -0.0176(10)
C12 0.0419(10) 0.0487(11) 0.0154(7) -0.0016(7) 0.0052(7) -0.0217(8)
C13 0.0222(7) 0.0401(10) 0.0176(7) -0.0060(6) 0.0047(5) -0.0128(6)
C14 0.0569(12) 0.0238(9) 0.0403(10) -0.0036(7) -0.0246(9) 0.0121(8)
C15 0.0197(7) 0.0576(11) 0.0328(8) -0.0181(8) 0.0077(7) -0.0019(8)
C16 0.0210(7) 0.0342(9) 0.0159(6) -0.0005(6) -0.0020(5) 0.0054(6)
C17 0.0166(7) 0.0498(10) 0.0209(7) -0.0011(7) -0.0034(6) -0.0008(7)
C18 0.0230(7) 0.0405(9) 0.0186(7) -0.0009(6) -0.0009(6) -0.0154(7)
C19 0.0222(7) 0.0247(8) 0.0114(6) -0.0012(5) 0.0001(5) -0.0075(6)
C20 0.0377(9) 0.0340(10) 0.0351(9) -0.0013(7) -0.0112(8) 0.0124(7)
C21 0.0414(9) 0.0260(8) 0.0197(6) -0.0045(6) -0.0026(7) -0.0042(8)
C22 0.0128(6) 0.0430(10) 0.0186(7) -0.0019(6) -0.0040(5) 0.0082(6)
C23 0.0213(7) 0.0301(8) 0.0210(7) 0.0009(7) -0.0028(6) 0.0110(6)
C24 0.0115(6) 0.0416(9) 0.0195(7) -0.0051(6) -0.0030(5) -0.0023(6)
C25 0.0256(8) 0.0570(12) 0.0203(7) 0.0047(8) -0.0088(6) 0.0060(8)
C26 0.0207(7) 0.0253(8) 0.0201(6) -0.0111(6) 0.0021(5) -0.0005(6)
C27 0.0203(7) 0.0184(7) 0.0241(7) -0.0083(6) 0.0005(6) 0.0013(5)
C28 0.0201(7) 0.0329(8) 0.0149(6) -0.0085(6) 0.0029(6) -0.0017(6)
C29 0.0293(8) 0.0325(9) 0.0240(7) -0.0109(7) -0.0036(6) -0.0065(7)

loop_
_atom_type_symbol
_atom_type_description
_atom_type_scat_dispersion_real
_atom_type_scat_dispersion_imag
_atom_type_scat_source
C C 0.0181 0.0091 'International Tables Vol C Tables 4.2.6.8 and 6.1.1.4'
H H 0.0000 0.0000 'International Tables Vol C Tables 4.2.6.8 and 6.1.1.4'
N N 0.0311 0.0180 'International Tables Vol C Tables 4.2.6.8 and 6.1.1.4'
P P 0.2955 0.4335 'International Tables Vol C Tables 4.2.6.8 and 6.1.1.4'
Ru Ru 0.0552 3.2960 'International Tables Vol C Tables 4.2.6.8 and 6.1.1.4'

loop_
_exptl_crystal_face_index_h
_exptl_crystal_face_index_k
_exptl_crystal_face_index_l
_exptl_crystal_face_perp_dist
_exptl_oxdiff_crystal_face_indexfrac_h
_exptl_oxdiff_crystal_face_indexfrac_k
_exptl_oxdiff_crystal_face_indexfrac_l
_exptl_oxdiff_crystal_face_x
_exptl_oxdiff_crystal_face_y
_exptl_oxdiff_crystal_face_z
-5 6 0 0.0604 -4.5926 6.4317 -0.0289 0.0038 0.3918 0.9344
5 6 1 0.0563 5.0566 5.5100 1.4170 -0.0317 -0.9347 0.3382
0 -3 -14 0.0523 0.4742 -2.7563 -13.7890 0.9220 0.0972 -0.3479
2 -8 3 0.0608 2.2903 -7.8088 3.2301 -0.2437 -0.0263 -0.9588
2 -7 -6 0.0612 1.8416 -7.3496 -5.9668 0.3780 0.0553 -0.9024
-2 8 -3 0.0608 -2.2903 7.8088 -3.2301 0.2437 0.0263 0.9588
-2 7 6 0.0612 -1.8416 7.3496 5.9668 -0.3780 -0.0553 0.9024
1 -5 11 0.0603 1.3628 -5.0525 11.4996 -0.7953 -0.0378 -0.5974
-5 -6 -1 0.0583 -5.0566 -5.5100 -1.4170 0.0317 0.9347 -0.3382
4 -7 0 0.0552 3.6730 -7.3500 0.0221 -0.0146 -0.2261 -0.9864
5 -6 0 0.0604 4.5926 -6.4317 0.0289 -0.0038 -0.3918 -0.9344
0 1 15 0.0646 -0.4760 1.3784 14.7077 -0.9914 -0.0462 0.2004
-1 5 -11 0.0603 -1.3628 5.0525 -11.4996 0.7953 0.0378 0.5974

loop_
_geom_angle_atom_site_label_1
_geom_angle_atom_site_label_2
_geom_angle_atom_site_label_3
_geom_angle
C22 Ru C26 101.68(6)
C22 Ru C27 134.49(6)
C26 Ru C27 37.61(6)
C22 Ru C23 37.78(6)
C26 Ru C23 136.59(6)
C27 Ru C23 172.13(6)
C22 Ru C24 37.58(6)
C26 Ru C24 88.96(6)
C27 Ru C24 106.42(6)
C23 Ru C24 66.20(6)
C22 Ru C28 92.27(6)
C26 Ru C28 37.05(6)
C27 Ru C28 65.80(6)
C23 Ru C28 112.28(6)
C24 Ru C28 103.14(5)
C22 Ru P1 121.95(5)
C26 Ru P1 108.29(4)
C27 Ru P1 96.05(4)
C23 Ru P1 91.26(4)
C24 Ru P1 157.44(4)
C28 Ru P1 83.95(4)
C22 Ru P2 106.89(4)
C26 Ru P2 130.63(4)
C27 Ru P2 96.61(4)
C23 Ru P2 86.34(4)
C24 Ru P2 89.95(4)
C28 Ru P2 160.31(4)
P1 Ru P2 89.508(12)
C1 P1 C4 103.27(6)
C1 P1 C7 95.58(6)
C4 P1 C7 92.48(7)
C1 P1 Ru 117.13(4)
C4 P1 Ru 120.95(5)
C7 P1 Ru 122.07(5)
C2 P2 C13 99.49(7)
C2 P2 C10 96.21(6)
C13 P2 C10 92.76(7)
C2 P2 Ru 112.47(4)
C13 P2 Ru 123.52(5)
C10 P2 Ru 126.40(5)
C3 P3 C19 101.40(6)
C3 P3 C16 99.63(7)
C19 P3 C16 93.18(7)
C1 N C2 111.79(10)
C1 N C3 110.70(10)
C2 N C3 109.31(10)
N C1 P1 116.18(9)
N C2 P2 111.85(9)
N C3 P3 109.01(9)
C5 C4 C8 113.12(13)
C5 C4 P1 107.12(11)
C8 C4 P1 115.91(10)
C4 C5 C6 107.59(13)
C5 C6 C7 107.48(13)
C9 C7 C6 113.51(13)
C9 C7 P1 117.74(12)
C6 C7 P1 105.82(11)
C14 C10 C11 109.79(14)
C14 C10 P2 118.57(11)
C11 C10 P2 107.49(12)
C12 C11 C10 110.81(13)
C11 C12 C13 108.63(13)
C15 C13 C12 111.21(13)
C15 C13 P2 117.80(12)
C12 C13 P2 104.90(10)
C20 C16 C17 112.52(13)
C20 C16 P3 114.70(12)
C17 C16 P3 105.71(10)
C18 C17 C16 108.30(13)
C17 C18 C19 106.78(13)
C18 C19 C21 114.68(13)
C18 C19 P3 105.76(10)
C21 C19 P3 115.85(10)
C23 C22 C24 117.93(14)
C23 C22 C25 120.75(16)
C24 C22 C25 121.32(15)
C23 C22 Ru 73.04(8)
C24 C22 Ru 74.04(8)
C25 C22 Ru 122.63(11)
C22 C23 Ru 69.18(9)
C22 C24 Ru 68.38(8)
C28 C26 C27 118.34(13)
C28 C26 C29 120.85(14)
C27 C26 C29 120.81(14)
C28 C26 Ru 74.29(8)
C27 C26 Ru 72.62(8)
C29 C26 Ru 123.43(10)
C26 C27 Ru 69.77(8)
C26 C28 Ru 68.66(8)

loop_
_geom_bond_atom_site_label_1
_geom_bond_atom_site_label_2
_geom_bond_distance
Ru C22 2.1658(14)
Ru C26 2.1788(14)
Ru C27 2.2161(14)
Ru C23 2.2164(15)
Ru C24 2.2399(13)
Ru C28 2.2518(14)
Ru P1 2.3061(3)
Ru P2 2.3247(3)
P1 C1 1.8590(14)
P1 C4 1.8743(14)
P1 C7 1.8889(14)
P2 C2 1.8590(14)
P2 C13 1.8758(14)
P2 C10 1.8802(15)
P3 C3 1.8652(13)
P3 C19 1.8720(14)
P3 C16 1.8800(15)
N C1 1.4643(16)
N C2 1.4685(17)
N C3 1.4759(16)
C4 C5 1.523(2)
C4 C8 1.526(2)
C5 C6 1.525(3)
C6 C7 1.530(2)
C7 C9 1.527(2)
C10 C14 1.513(2)
C10 C11 1.545(2)
C11 C12 1.510(3)
C12 C13 1.537(2)
C13 C15 1.520(2)
C16 C20 1.522(2)
C16 C17 1.535(2)
C17 C18 1.520(2)
C18 C19 1.527(2)
C19 C21 1.527(2)
C22 C23 1.420(2)
C22 C24 1.421(2)
C22 C25 1.511(2)
C26 C28 1.410(2)
C26 C27 1.417(2)
C26 C29 1.508(2)

loop_
_geom_torsion_atom_site_label_1
_geom_torsion_atom_site_label_2
_geom_torsion_atom_site_label_3
_geom_torsion_atom_site_label_4
_geom_torsion
C22 Ru P1 C1 77.45(7)
C26 Ru P1 C1 -165.33(7)
C27 Ru P1 C1 -128.84(6)
C23 Ru P1 C1 54.08(7)
C24 Ru P1 C1 56.43(12)
C28 Ru P1 C1 166.35(7)
P2 Ru P1 C1 -32.25(5)
C22 Ru P1 C4 -155.09(7)
C26 Ru P1 C4 -37.87(7)
C27 Ru P1 C4 -1.39(7)
C23 Ru P1 C4 -178.46(7)
C24 Ru P1 C4 -176.12(12)
C28 Ru P1 C4 -66.19(7)
P2 Ru P1 C4 95.21(6)
C22 Ru P1 C7 -39.29(8)
C26 Ru P1 C7 77.93(7)
C27 Ru P1 C7 114.42(7)
C23 Ru P1 C7 -62.66(7)
C24 Ru P1 C7 -60.31(12)
C28 Ru P1 C7 49.61(7)
P2 Ru P1 C7 -148.99(6)
C22 Ru P2 C2 -84.33(7)
C26 Ru P2 C2 153.03(7)
C27 Ru P2 C2 135.10(6)
C23 Ru P2 C2 -52.23(6)
C24 Ru P2 C2 -118.38(6)
C28 Ru P2 C2 109.37(13)
P1 Ru P2 C2 39.07(5)
C22 Ru P2 C13 34.87(8)
C26 Ru P2 C13 -87.77(8)
C27 Ru P2 C13 -105.71(8)
C23 Ru P2 C13 66.97(8)
C24 Ru P2 C13 0.82(8)
C28 Ru P2 C13 -131.43(14)
P1 Ru P2 C13 158.26(7)
C22 Ru P2 C10 158.91(8)
C26 Ru P2 C10 36.28(8)
C27 Ru P2 C10 18.34(7)
C23 Ru P2 C10 -168.99(7)
C24 Ru P2 C10 124.86(7)
C28 Ru P2 C10 -7.38(14)
P1 Ru P2 C10 -77.69(6)
C2 N C1 P1 -71.55(13)
C3 N C1 P1 166.32(9)
C4 P1 C1 N -85.57(11)
C7 P1 C1 N -179.45(11)
Ru P1 C1 N 50.05(11)
C1 N C2 P2 81.68(12)
C3 N C2 P2 -155.40(9)
C13 P2 C2 N 159.58(9)
C10 P2 C2 N 65.72(10)
Ru P2 C2 N -67.98(9)
C1 N C3 P3 -161.65(9)
C2 N C3 P3 74.78(12)
C19 P3 C3 N 178.75(9)
C16 P3 C3 N 83.50(10)
C1 P1 C4 C5 -85.18(11)
C7 P1 C4 C5 11.14(11)
Ru P1 C4 C5 141.36(9)
C1 P1 C4 C8 42.15(14)
C7 P1 C4 C8 138.47(13)
Ru P1 C4 C8 -91.31(13)
C8 C4 C5 C6 -163.96(14)
P1 C4 C5 C6 -35.01(15)
C4 C5 C6 C7 48.11(18)
C5 C6 C7 C9 -168.49(14)
C5 C6 C7 P1 -37.89(15)
C1 P1 C7 C9 -113.14(13)
C4 P1 C7 C9 143.26(13)
Ru P1 C7 C9 13.86(14)
C1 P1 C7 C6 118.73(11)
C4 P1 C7 C6 15.14(11)
Ru P1 C7 C6 -114.26(10)
C2 P2 C10 C14 -141.37(14)
C13 P2 C10 C14 118.77(14)
Ru P2 C10 C14 -17.47(16)
C2 P2 C10 C11 93.47(11)
C13 P2 C10 C11 -6.39(11)
Ru P2 C10 C11 -142.63(9)
C14 C10 C11 C12 -146.87(14)
P2 C10 C11 C12 -16.60(16)
C10 C11 C12 C13 38.01(18)
C11 C12 C13 C15 -169.30(14)
C11 C12 C13 P2 -40.91(16)
C2 P2 C13 C15 54.22(12)
C10 P2 C13 C15 150.99(12)
Ru P2 C13 C15 -70.90(13)
C2 P2 C13 C12 -70.08(12)
C10 P2 C13 C12 26.68(12)
Ru P2 C13 C12 164.79(9)
C3 P3 C16 C20 -124.07(11)
C19 P3 C16 C20 133.80(12)
C3 P3 C16 C17 111.37(11)
C19 P3 C16 C17 9.24(11)
C20 C16 C17 C18 -160.02(14)
P3 C16 C17 C18 -34.11(14)
C16 C17 C18 C19 48.94(15)
C17 C18 C19 C21 -168.65(11)
C17 C18 C19 P3 -39.73(13)
C3 P3 C19 C18 -83.25(11)
C16 P3 C19 C18 17.24(11)
C3 P3 C19 C21 44.98(12)
C16 P3 C19 C21 145.47(11)
C26 Ru C22 C23 -160.78(10)
C27 Ru C22 C23 177.79(10)
C24 Ru C22 C23 126.61(13)
C28 Ru C22 C23 -124.62(10)
P1 Ru C22 C23 -40.34(11)
P2 Ru C22 C23 59.96(10)
C26 Ru C22 C24 72.60(9)
C27 Ru C22 C24 51.18(12)
C23 Ru C22 C24 -126.61(13)
C28 Ru C22 C24 108.76(9)
P1 Ru C22 C24 -166.96(7)
P2 Ru C22 C24 -66.66(9)
C26 Ru C22 C25 -44.71(15)
C27 Ru C22 C25 -66.14(17)
C23 Ru C22 C25 116.07(19)
C24 Ru C22 C25 -117.32(18)
C28 Ru C22 C25 -8.56(15)
P1 Ru C22 C25 75.73(15)
P2 Ru C22 C25 176.03(13)
C24 C22 C23 Ru 60.86(12)
C25 C22 C23 Ru -118.33(14)
C26 Ru C23 C22 27.98(14)
C27 Ru C23 C22 -11.6(5)
C24 Ru C23 C22 -32.34(9)
C28 Ru C23 C22 62.70(11)
P1 Ru C23 C22 146.67(9)
P2 Ru C23 C22 -123.90(9)
C23 C22 C24 Ru -60.34(12)
C25 C22 C24 Ru 118.85(14)
C26 Ru C24 C22 -110.83(9)
C27 Ru C24 C22 -144.59(9)
C23 Ru C24 C22 32.51(9)
C28 Ru C24 C22 -76.30(10)
P1 Ru C24 C22 29.94(16)
P2 Ru C24 C22 118.54(8)
C22 Ru C26 C28 78.07(9)
C27 Ru C26 C28 -127.21(13)
C23 Ru C26 C28 61.01(12)
C24 Ru C26 C28 113.67(9)
P1 Ru C26 C28 -51.53(9)
P2 Ru C26 C28 -157.29(7)
C22 Ru C26 C27 -154.72(9)
C23 Ru C26 C27 -171.79(9)
C24 Ru C26 C27 -119.13(9)
C28 Ru C26 C27 127.21(13)
P1 Ru C26 C27 75.68(9)
P2 Ru C26 C27 -30.09(10)
C22 Ru C26 C29 -38.84(14)
C27 Ru C26 C29 115.88(17)
C23 Ru C26 C29 -55.91(16)
C24 Ru C26 C29 -3.25(13)
C28 Ru C26 C29 -116.92(17)
P1 Ru C26 C29 -168.44(12)
P2 Ru C26 C29 85.79(13)
C28 C26 C27 Ru 60.59(12)
C29 C26 C27 Ru -119.04(13)
C22 Ru C27 C26 35.89(12)
C23 Ru C27 C26 45.8(5)
C24 Ru C27 C26 65.58(9)
C28 Ru C27 C26 -31.75(9)
P1 Ru C27 C26 -112.32(8)
P2 Ru C27 C26 157.48(8)
C27 C26 C28 Ru -59.72(11)
C29 C26 C28 Ru 119.90(14)
C22 Ru C28 C26 -106.48(9)
C27 Ru C28 C26 32.20(9)
C23 Ru C28 C26 -139.49(9)
C24 Ru C28 C26 -70.12(10)
P1 Ru C28 C26 131.62(9)
P2 Ru C28 C26 60.40(16)
